data_7062116
loop_
_publ_author_name
'Zangeneh, Jalalaldin'
'Saghaie, Lotfollah'
'Etebari, Mahmoud'
'Dolatyari, Vahideh'
'Farasat, Zahra'
'Fereidoonnezhad, Masood'
'Shahsavari, Hamid R.'

_publ_section_title
;
 Binuclear platinum(ii) complexes bearing various bridging
 1,1&#x2032;-diphosphinoferrocene ligands as potential anticancer agents:
 synthesis and biological evaluation
;
_journal_issue 2
_journal_name_full 'New Journal of Chemistry'
_journal_page_first 931
_journal_page_last 940
_journal_paper_doi 10.1039/D2NJ05303A
_journal_volume 47
_journal_year 2023
_chemical_formula_moiety 'C56 H68 Cl4 Fe N2 P2 Pt2'
_chemical_formula_sum 'C56 H68 Cl4 Fe N2 P2 Pt2'
_chemical_formula_weight 1418.89
_space_group_crystal_system monoclinic
_space_group_IT_number 14
_space_group_name_Hall '-P 2yn'
_space_group_name_H-M_alt 'P 1 21/n 1'
_atom_sites_solution_hydrogens geom
_audit_creation_method SHELXL-2018/3
_audit_update_record
;
2022-10-15 deposited with the CCDC.	2022-11-29 downloaded from the CCDC.
;
_cell_angle_alpha 90
_cell_angle_beta 109.756(3)
_cell_angle_gamma 90
_cell_formula_units_Z 2
_cell_length_a 9.0061(8)
_cell_length_b 30.535(3)
_cell_length_c 10.3235(9)
_cell_measurement_reflns_used 9814
_cell_measurement_temperature 100(2)
_cell_measurement_theta_max 40.22
_cell_measurement_theta_min 2.92
_cell_volume 2671.9(4)
_computing_cell_refinement 'SAINT (Bruker, 2016)'
_computing_data_collection 'APEX3 (Bruker, 2018)'
_computing_data_reduction 'SAINT (Bruker, 2016)'
_computing_molecular_graphics 'Mercury (CCDC, 2018)'
_computing_publication_material 'SHELXL-2018/3 (Sheldrick, 2015b)'
_computing_structure_refinement 'SHELXL-2018/3 (Sheldrick, 2015b)'
_computing_structure_solution 'SHELXT (Sheldrick, 2015a)'
_diffrn_ambient_temperature 100(2)
_diffrn_measured_fraction_theta_full 0.998
_diffrn_measured_fraction_theta_max 0.999
_diffrn_measurement_device '\k--geometry diffractometer'
_diffrn_measurement_device_type 'Bruker Photon II cmos'
_diffrn_measurement_method '\w and \f scans'
_diffrn_radiation_monochromator 'multilayer mirror'
_diffrn_radiation_type MoK\a
_diffrn_radiation_wavelength 0.71073
_diffrn_reflns_av_R_equivalents 0.0501
_diffrn_reflns_av_unetI/netI 0.0327
_diffrn_reflns_Laue_measured_fraction_full 0.998
_diffrn_reflns_Laue_measured_fraction_max 0.999
_diffrn_reflns_limit_h_max 12
_diffrn_reflns_limit_h_min -12
_diffrn_reflns_limit_k_max 40
_diffrn_reflns_limit_k_min -40
_diffrn_reflns_limit_l_max 13
_diffrn_reflns_limit_l_min -13
_diffrn_reflns_number 45950
_diffrn_reflns_point_group_measured_fraction_full 0.998
_diffrn_reflns_point_group_measured_fraction_max 0.999
_diffrn_reflns_theta_full 25.242
_diffrn_reflns_theta_max 28.282
_diffrn_reflns_theta_min 2.485
_diffrn_source 'microfocus sealed tube'
_diffrn_source_type 'Incoatec I\mS 3.0'
_exptl_absorpt_coefficient_mu 5.790
_exptl_absorpt_correction_T_max 0.5699
_exptl_absorpt_correction_T_min 0.3317
_exptl_absorpt_correction_type multi-scan
_exptl_absorpt_process_details
; 
 SADABS 2016/2: Krause, L., Herbst-Irmer, R., Sheldrick G.M. & Stalke D., 
 J. Appl. Cryst. 48 (2015) 3-10 
;
_exptl_crystal_colour yellow
_exptl_crystal_density_diffrn 1.764
_exptl_crystal_description plate
_exptl_crystal_F_000 1396
_exptl_crystal_size_max 0.330
_exptl_crystal_size_mid 0.192
_exptl_crystal_size_min 0.064
_refine_diff_density_max 1.253
_refine_diff_density_min -1.125
_refine_diff_density_rms 0.114
_refine_ls_extinction_method none
_refine_ls_goodness_of_fit_ref 1.083
_refine_ls_hydrogen_treatment constr
_refine_ls_matrix_type full
_refine_ls_number_parameters 344
_refine_ls_number_reflns 6599
_refine_ls_number_restraints 0
_refine_ls_restrained_S_all 1.083
_refine_ls_R_factor_all 0.0237
_refine_ls_R_factor_gt 0.0224
_refine_ls_shift/su_max 0.009
_refine_ls_shift/su_mean 0.000
_refine_ls_structure_factor_coef Fsqd
_refine_ls_weighting_details 'w=1/[\s^2^(Fo^2^)+(0.0121P)^2^+4.2632P] where P=(Fo^2^+2Fc^2^)/3'
_refine_ls_weighting_scheme calc
_refine_ls_wR_factor_gt 0.0533
_refine_ls_wR_factor_ref 0.0540
_reflns_Friedel_coverage 0.000
_reflns_number_gt 6295
_reflns_number_total 6599
_reflns_threshold_expression 'I > 2\s(I)'
_cod_data_source_file d2nj05303a3.cif
_cod_data_source_block a_sq
_cod_depositor_comments 'Adding full bibliography for 7062115--7062116.cif.'
_cod_original_sg_symbol_H-M 'P 21/n'
_cod_database_code 7062116
_shelx_shelxl_version_number 2018/3
_shelx_space_group_comment
;
The symmetry employed for this shelxl refinement is uniquely defined
by the following loop, which should always be used as a source of
symmetry information in preference to the above space-group names.
They are only intended as comments.
;
_shelx_estimated_absorpt_t_min 0.251
_shelx_estimated_absorpt_t_max 0.708

loop_
_space_group_symop_operation_xyz
'x, y, z'
'-x+1/2, y+1/2, -z+1/2'
'-x, -y, -z'
'x-1/2, -y-1/2, z-1/2'

loop_
_atom_site_label
_atom_site_type_symbol
_atom_site_fract_x
_atom_site_fract_y
_atom_site_fract_z
_atom_site_U_iso_or_equiv
_atom_site_adp_type
_atom_site_occupancy
_atom_site_site_symmetry_order
_atom_site_calc_flag
_atom_site_refinement_flags_posn
_atom_site_refinement_flags_adp
_atom_site_refinement_flags_occupancy
_atom_site_disorder_assembly
_atom_site_disorder_group
Pt1 Pt 0.54538(2) 0.65001(2) 0.49955(2) 0.01463(4) Uani 1 1 d . . . . .
Fe1 Fe 0.500000 0.500000 0.500000 0.02222(12) Uani 1 2 d S . P . .
Cl1 Cl 0.55060(8) 0.63489(2) 0.72918(6) 0.02275(13) Uani 1 1 d . . . . .
P1 P 0.72037(7) 0.59606(2) 0.50629(7) 0.01571(12) Uani 1 1 d . . . . .
N1 N 0.4063(3) 0.70553(8) 0.4936(2) 0.0234(5) Uani 1 1 d . . . . .
C1 C 0.3633(5) 0.72058(11) 0.5971(4) 0.0373(8) Uani 1 1 d . . . . .
H1 H 0.392209 0.704472 0.680673 0.045 Uiso 1 1 calc R U . . .
C2 C 0.2777(6) 0.75900(12) 0.5864(4) 0.0508(11) Uani 1 1 d . . . . .
H2 H 0.245727 0.768663 0.660409 0.061 Uiso 1 1 calc R U . . .
C3 C 0.2402(5) 0.78278(12) 0.4668(4) 0.0469(10) Uani 1 1 d . . . . .
H3 H 0.183772 0.809527 0.457985 0.056 Uiso 1 1 calc R U . . .
C4 C 0.2845(4) 0.76776(10) 0.3598(4) 0.0354(7) Uani 1 1 d . . . . .
H4 H 0.259088 0.784032 0.276685 0.042 Uiso 1 1 calc R U . . .
C5 C 0.3672(3) 0.72839(9) 0.3742(3) 0.0247(6) Uani 1 1 d . . . . .
C6 C 0.4081(3) 0.70628(9) 0.2647(3) 0.0231(5) Uani 1 1 d . . . . .
C7 C 0.3557(4) 0.72188(12) 0.1297(3) 0.0337(7) Uani 1 1 d . . . . .
H7 H 0.304058 0.749444 0.109389 0.040 Uiso 1 1 calc R U . . .
C8 C 0.3788(4) 0.69723(13) 0.0250(3) 0.0379(8) Uani 1 1 d . . . . .
H8 H 0.346086 0.708125 -0.066542 0.045 Uiso 1 1 calc R U . . .
C9 C 0.4498(4) 0.65672(12) 0.0558(3) 0.0348(7) Uani 1 1 d . . . . .
H9 H 0.461488 0.639090 -0.015909 0.042 Uiso 1 1 calc R U . . .
C10 C 0.5045(4) 0.64133(10) 0.1908(3) 0.0258(6) Uani 1 1 d . . . . .
H10 H 0.552970 0.613306 0.209031 0.031 Uiso 1 1 calc R U . . .
C11 C 0.4902(3) 0.66608(9) 0.3010(3) 0.0188(5) Uani 1 1 d . . . . .
C12 C 0.8452(3) 0.58477(8) 0.6854(3) 0.0221(5) Uani 1 1 d . . . . .
H12 H 0.770233 0.580220 0.736902 0.026 Uiso 1 1 calc R U . . .
C13 C 0.9423(4) 0.62565(10) 0.7503(3) 0.0307(6) Uani 1 1 d . . . . .
H13A H 1.027051 0.630206 0.710726 0.037 Uiso 1 1 calc R U . . .
H13B H 0.873373 0.651819 0.729691 0.037 Uiso 1 1 calc R U . . .
C14 C 1.0149(4) 0.61958(11) 0.9065(4) 0.0380(7) Uani 1 1 d . . . . .
H14A H 1.078242 0.645707 0.947978 0.046 Uiso 1 1 calc R U . . .
H14B H 0.929844 0.616464 0.946556 0.046 Uiso 1 1 calc R U . . .
C15 C 1.1193(4) 0.57910(12) 0.9395(4) 0.0386(8) Uani 1 1 d . . . . .
H15A H 1.209754 0.583468 0.906877 0.046 Uiso 1 1 calc R U . . .
H15B H 1.161532 0.574794 1.040482 0.046 Uiso 1 1 calc R U . . .
C16 C 1.0285(4) 0.53871(11) 0.8720(3) 0.0343(7) Uani 1 1 d . . . . .
H16A H 0.945365 0.532561 0.912379 0.041 Uiso 1 1 calc R U . . .
H16B H 1.100989 0.513296 0.891400 0.041 Uiso 1 1 calc R U . . .
C17 C 0.9523(4) 0.54417(9) 0.7163(3) 0.0267(6) Uani 1 1 d . . . . .
H17A H 0.889426 0.517818 0.676483 0.032 Uiso 1 1 calc R U . . .
H17B H 1.035249 0.547566 0.673970 0.032 Uiso 1 1 calc R U . . .
C18 C 0.8424(9) 0.6073(3) 0.3919(8) 0.0182(14) Uani 0.607(8) 1 d . . P A 1
H18 H 0.767971 0.605032 0.295100 0.022 Uiso 0.607(8) 1 calc R U P A 1
C19 C 0.911(3) 0.6535(9) 0.407(3) 0.021(2) Uani 0.607(8) 1 d . . P A 1
H19A H 0.826667 0.675119 0.399895 0.026 Uiso 0.607(8) 1 calc R U P A 1
H19B H 0.993425 0.656726 0.498319 0.026 Uiso 0.607(8) 1 calc R U P A 1
C20 C 0.9819(6) 0.66210(15) 0.2938(6) 0.0257(12) Uani 0.607(8) 1 d . . P A 1
H20A H 1.028612 0.691806 0.305950 0.031 Uiso 0.607(8) 1 calc R U P A 1
H20B H 0.897171 0.661047 0.202876 0.031 Uiso 0.607(8) 1 calc R U P A 1
C21 C 1.1077(9) 0.6288(3) 0.2970(10) 0.0233(15) Uani 0.607(8) 1 d . . P A 1
H21A H 1.144404 0.633549 0.217913 0.028 Uiso 0.607(8) 1 calc R U P A 1
H21B H 1.199226 0.632233 0.382744 0.028 Uiso 0.607(8) 1 calc R U P A 1
C22 C 1.044(2) 0.5854(6) 0.2907(17) 0.029(5) Uani 0.607(8) 1 d . . P A 1
H22A H 1.129194 0.564069 0.296618 0.035 Uiso 0.607(8) 1 calc R U P A 1
H22B H 0.961118 0.581468 0.199892 0.035 Uiso 0.607(8) 1 calc R U P A 1
C23 C 0.9734(6) 0.57421(14) 0.4041(5) 0.0215(11) Uani 0.607(8) 1 d . . P A 1
H23A H 0.930225 0.544084 0.391220 0.026 Uiso 0.607(8) 1 calc R U P A 1
H23B H 1.055683 0.576168 0.496200 0.026 Uiso 0.607(8) 1 calc R U P A 1
C18' C 0.8832(14) 0.6064(4) 0.4420(12) 0.017(2) Uani 0.393(8) 1 d . . P A 2
H18' H 0.981118 0.597941 0.518771 0.020 Uiso 0.393(8) 1 calc R U P A 2
C19' C 0.901(5) 0.6566(15) 0.418(4) 0.021(2) Uani 0.393(8) 1 d . . P A 2
H19C H 0.810063 0.666993 0.339123 0.026 Uiso 0.393(8) 1 calc R U P A 2
H19D H 0.904290 0.673428 0.500487 0.026 Uiso 0.393(8) 1 calc R U P A 2
C20' C 1.0553(9) 0.6635(2) 0.3868(9) 0.0271(19) Uani 0.393(8) 1 d . . P A 2
H20C H 1.065814 0.694939 0.367539 0.032 Uiso 0.393(8) 1 calc R U P A 2
H20D H 1.145984 0.655430 0.469015 0.032 Uiso 0.393(8) 1 calc R U P A 2
C21' C 1.0596(16) 0.6372(5) 0.2681(17) 0.033(3) Uani 0.393(8) 1 d . . P A 2
H21C H 1.161722 0.642297 0.254131 0.040 Uiso 0.393(8) 1 calc R U P A 2
H21D H 0.974901 0.647477 0.184528 0.040 Uiso 0.393(8) 1 calc R U P A 2
C22' C 1.037(3) 0.5831(9) 0.286(3) 0.027(7) Uani 0.393(8) 1 d . . P A 2
H22C H 1.028666 0.567213 0.200330 0.033 Uiso 0.393(8) 1 calc R U P A 2
H22D H 1.127201 0.571010 0.362433 0.033 Uiso 0.393(8) 1 calc R U P A 2
C23' C 0.8858(9) 0.5797(2) 0.3180(9) 0.0222(19) Uani 0.393(8) 1 d . . P A 2
H23C H 0.867225 0.548583 0.334338 0.027 Uiso 0.393(8) 1 calc R U P A 2
H23D H 0.797440 0.589511 0.236270 0.027 Uiso 0.393(8) 1 calc R U P A 2
C24 C 0.6222(3) 0.54595(8) 0.4294(3) 0.0179(5) Uani 1 1 d . . . . .
C25 C 0.4585(3) 0.54565(9) 0.3461(3) 0.0230(5) Uani 1 1 d . . . . .
H25 H 0.384283 0.571015 0.330616 0.028 Uiso 1 1 calc R U . . .
C26 C 0.4201(4) 0.50293(10) 0.2890(3) 0.0331(7) Uani 1 1 d . . . . .
H26 H 0.313973 0.493138 0.226814 0.040 Uiso 1 1 calc R U . . .
C27 C 0.5568(5) 0.47671(9) 0.3363(3) 0.0343(8) Uani 1 1 d . . . . .
H27 H 0.564042 0.445144 0.313237 0.041 Uiso 1 1 calc R U . . .
C28 C 0.6820(4) 0.50255(8) 0.4225(3) 0.0248(6) Uani 1 1 d . . . . .
H28 H 0.792547 0.492395 0.470624 0.030 Uiso 1 1 calc R U . . .

loop_
_atom_site_aniso_label
_atom_site_aniso_U_11
_atom_site_aniso_U_22
_atom_site_aniso_U_33
_atom_site_aniso_U_23
_atom_site_aniso_U_13
_atom_site_aniso_U_12
Pt1 0.01554(6) 0.01053(5) 0.01870(6) -0.00094(3) 0.00696(4) -0.00029(3)
Fe1 0.0354(3) 0.0148(2) 0.0241(3) -0.00687(19) 0.0201(2) -0.0140(2)
Cl1 0.0345(3) 0.0151(3) 0.0205(3) -0.0014(2) 0.0118(3) 0.0023(2)
P1 0.0162(3) 0.0084(3) 0.0246(3) -0.0014(2) 0.0096(2) -0.0022(2)
N1 0.0275(12) 0.0176(11) 0.0279(12) 0.0029(9) 0.0128(10) 0.0082(9)
C1 0.055(2) 0.0278(16) 0.0375(17) 0.0070(13) 0.0260(16) 0.0211(15)
C2 0.075(3) 0.0364(19) 0.055(2) 0.0080(16) 0.040(2) 0.0313(19)
C3 0.060(2) 0.0282(17) 0.063(2) 0.0132(16) 0.035(2) 0.0257(16)
C4 0.0374(17) 0.0256(15) 0.050(2) 0.0172(14) 0.0230(15) 0.0127(13)
C5 0.0219(13) 0.0196(13) 0.0357(15) 0.0087(11) 0.0138(12) 0.0046(10)
C6 0.0177(12) 0.0244(13) 0.0298(14) 0.0061(11) 0.0115(11) -0.0012(10)
C7 0.0267(15) 0.0409(18) 0.0341(16) 0.0136(13) 0.0112(13) -0.0008(13)
C8 0.0350(17) 0.054(2) 0.0246(15) 0.0112(14) 0.0094(13) -0.0077(15)
C9 0.0395(18) 0.0432(18) 0.0266(15) -0.0048(13) 0.0175(14) -0.0177(14)
C10 0.0260(14) 0.0267(14) 0.0287(14) -0.0014(11) 0.0145(12) -0.0087(11)
C11 0.0143(11) 0.0198(12) 0.0237(12) 0.0028(10) 0.0084(10) -0.0032(9)
C12 0.0197(12) 0.0139(11) 0.0310(14) 0.0012(10) 0.0065(11) 0.0001(9)
C13 0.0246(14) 0.0208(14) 0.0365(16) -0.0022(12) -0.0033(12) -0.0041(11)
C14 0.0337(17) 0.0353(18) 0.0357(17) -0.0069(14) -0.0004(14) -0.0050(13)
C15 0.0272(15) 0.050(2) 0.0330(17) 0.0076(14) 0.0022(13) 0.0030(14)
C16 0.0373(17) 0.0332(16) 0.0329(16) 0.0116(13) 0.0126(14) 0.0084(13)
C17 0.0284(14) 0.0182(13) 0.0347(15) 0.0062(11) 0.0125(12) 0.0057(11)
C18 0.021(4) 0.012(2) 0.024(4) 0.003(3) 0.011(3) -0.002(2)
C19 0.022(3) 0.010(4) 0.034(4) 0.000(2) 0.014(2) -0.002(3)
C20 0.026(3) 0.018(2) 0.037(3) 0.0068(19) 0.015(2) -0.0022(19)
C21 0.016(4) 0.024(3) 0.036(4) 0.002(3) 0.016(3) -0.002(3)
C22 0.027(8) 0.038(9) 0.034(7) 0.005(5) 0.026(6) 0.008(6)
C23 0.021(2) 0.0130(19) 0.034(3) 0.0042(17) 0.014(2) 0.0005(16)
C18' 0.017(5) 0.014(4) 0.023(6) 0.000(4) 0.011(4) -0.006(4)
C19' 0.022(3) 0.010(4) 0.034(4) 0.000(2) 0.014(2) -0.002(3)
C20' 0.021(4) 0.021(3) 0.039(5) 0.008(3) 0.010(4) -0.008(3)
C21' 0.017(6) 0.041(8) 0.049(8) 0.014(5) 0.019(6) -0.002(5)
C22' 0.016(10) 0.016(9) 0.047(14) 0.004(7) 0.006(8) -0.008(7)
C23' 0.025(4) 0.013(3) 0.037(5) -0.001(3) 0.022(4) -0.003(3)
C24 0.0254(12) 0.0114(11) 0.0224(12) -0.0017(9) 0.0154(10) -0.0073(9)
C25 0.0273(13) 0.0237(13) 0.0209(12) -0.0033(10) 0.0119(11) -0.0136(11)
C26 0.0503(18) 0.0331(16) 0.0236(14) -0.0119(12) 0.0227(13) -0.0282(15)
C27 0.069(2) 0.0156(13) 0.0336(16) -0.0111(11) 0.0372(17) -0.0203(14)
C28 0.0414(16) 0.0113(11) 0.0327(15) -0.0027(10) 0.0270(13) -0.0045(11)

loop_
_atom_type_symbol
_atom_type_description
_atom_type_scat_dispersion_real
_atom_type_scat_dispersion_imag
_atom_type_scat_source
C C 0.0033 0.0016 'International Tables Vol C Tables 4.2.6.8 and 6.1.1.4'
H H 0.0000 0.0000 'International Tables Vol C Tables 4.2.6.8 and 6.1.1.4'
N N 0.0061 0.0033 'International Tables Vol C Tables 4.2.6.8 and 6.1.1.4'
P P 0.1023 0.0942 'International Tables Vol C Tables 4.2.6.8 and 6.1.1.4'
Cl Cl 0.1484 0.1585 'International Tables Vol C Tables 4.2.6.8 and 6.1.1.4'
Fe Fe 0.3463 0.8444 'International Tables Vol C Tables 4.2.6.8 and 6.1.1.4'
Pt Pt -1.7033 8.3905 'International Tables Vol C Tables 4.2.6.8 and 6.1.1.4'

loop_
_geom_angle_atom_site_label_1
_geom_angle_atom_site_label_2
_geom_angle_atom_site_label_3
_geom_angle
_geom_angle_site_symmetry_1
_geom_angle_site_symmetry_3
_geom_angle_publ_flag
C11 Pt1 N1 80.35(10) . . ?
C11 Pt1 P1 98.01(8) . . ?
N1 Pt1 P1 172.70(7) . . ?
C11 Pt1 Cl1 167.05(7) . . ?
N1 Pt1 Cl1 89.81(7) . . ?
P1 Pt1 Cl1 92.79(2) . . ?
C25 Fe1 C25 180.00(11) . 3_666 ?
C25 Fe1 C26 40.65(11) . . ?
C25 Fe1 C26 139.35(11) 3_666 . ?
C25 Fe1 C26 139.35(11) . 3_666 ?
C25 Fe1 C26 40.65(11) 3_666 3_666 ?
C26 Fe1 C26 180.0(2) . 3_666 ?
C25 Fe1 C27 111.82(12) . 3_666 ?
C25 Fe1 C27 68.18(12) 3_666 3_666 ?
C26 Fe1 C27 139.78(14) . 3_666 ?
C26 Fe1 C27 40.21(14) 3_666 3_666 ?
C25 Fe1 C27 68.17(12) . . ?
C25 Fe1 C27 111.83(12) 3_666 . ?
C26 Fe1 C27 40.22(14) . . ?
C26 Fe1 C27 139.79(14) 3_666 . ?
C27 Fe1 C27 180.0 3_666 . ?
C25 Fe1 C28 111.54(12) . 3_666 ?
C25 Fe1 C28 68.46(12) 3_666 3_666 ?
C26 Fe1 C28 112.03(13) . 3_666 ?
C26 Fe1 C28 67.97(13) 3_666 3_666 ?
C27 Fe1 C28 40.38(12) 3_666 3_666 ?
C27 Fe1 C28 139.62(12) . 3_666 ?
C25 Fe1 C28 68.46(12) . . ?
C25 Fe1 C28 111.54(12) 3_666 . ?
C26 Fe1 C28 67.97(13) . . ?
C26 Fe1 C28 112.03(13) 3_666 . ?
C27 Fe1 C28 139.62(12) 3_666 . ?
C27 Fe1 C28 40.38(12) . . ?
C28 Fe1 C28 180.0 3_666 . ?
C25 Fe1 C24 139.19(11) . 3_666 ?
C25 Fe1 C24 40.81(11) 3_666 3_666 ?
C26 Fe1 C24 111.53(10) . 3_666 ?
C26 Fe1 C24 68.47(10) 3_666 3_666 ?
C27 Fe1 C24 68.49(10) 3_666 3_666 ?
C27 Fe1 C24 111.51(10) . 3_666 ?
C28 Fe1 C24 40.99(10) 3_666 3_666 ?
C28 Fe1 C24 139.01(10) . 3_666 ?
C25 Fe1 C24 40.81(11) . . ?
C25 Fe1 C24 139.19(11) 3_666 . ?
C26 Fe1 C24 68.47(10) . . ?
C26 Fe1 C24 111.53(10) 3_666 . ?
C27 Fe1 C24 111.51(10) 3_666 . ?
C27 Fe1 C24 68.49(10) . . ?
C28 Fe1 C24 139.01(10) 3_666 . ?
C28 Fe1 C24 40.99(10) . . ?
C24 Fe1 C24 180.0 3_666 . ?
C24 P1 C18' 108.6(4) . . ?
C24 P1 C12 108.87(12) . . ?
C18' P1 C12 96.0(4) . . ?
C24 P1 C18 100.4(3) . . ?
C12 P1 C18 111.9(3) . . ?
C24 P1 Pt1 111.69(9) . . ?
C18' P1 Pt1 119.9(4) . . ?
C12 P1 Pt1 110.43(9) . . ?
C18 P1 Pt1 113.2(2) . . ?
C1 N1 C5 119.6(2) . . ?
C1 N1 Pt1 125.9(2) . . ?
C5 N1 Pt1 114.36(18) . . ?
N1 C1 C2 122.1(3) . . ?
N1 C1 H1 119.0 . . ?
C2 C1 H1 119.0 . . ?
C3 C2 C1 118.7(3) . . ?
C3 C2 H2 120.7 . . ?
C1 C2 H2 120.7 . . ?
C4 C3 C2 119.8(3) . . ?
C4 C3 H3 120.1 . . ?
C2 C3 H3 120.1 . . ?
C3 C4 C5 119.4(3) . . ?
C3 C4 H4 120.3 . . ?
C5 C4 H4 120.3 . . ?
N1 C5 C4 120.4(3) . . ?
N1 C5 C6 114.1(2) . . ?
C4 C5 C6 125.3(3) . . ?
C7 C6 C11 122.0(3) . . ?
C7 C6 C5 121.6(3) . . ?
C11 C6 C5 116.1(2) . . ?
C8 C7 C6 120.2(3) . . ?
C8 C7 H7 119.9 . . ?
C6 C7 H7 119.9 . . ?
C9 C8 C7 119.1(3) . . ?
C9 C8 H8 120.5 . . ?
C7 C8 H8 120.5 . . ?
C8 C9 C10 120.9(3) . . ?
C8 C9 H9 119.6 . . ?
C10 C9 H9 119.6 . . ?
C9 C10 C11 121.9(3) . . ?
C9 C10 H10 119.0 . . ?
C11 C10 H10 119.0 . . ?
C10 C11 C6 115.7(3) . . ?
C10 C11 Pt1 129.6(2) . . ?
C6 C11 Pt1 114.22(19) . . ?
C17 C12 C13 109.8(2) . . ?
C17 C12 P1 119.1(2) . . ?
C13 C12 P1 110.41(19) . . ?
C17 C12 H12 105.5 . . ?
C13 C12 H12 105.5 . . ?
P1 C12 H12 105.5 . . ?
C14 C13 C12 109.7(3) . . ?
C14 C13 H13A 109.7 . . ?
C12 C13 H13A 109.7 . . ?
C14 C13 H13B 109.7 . . ?
C12 C13 H13B 109.7 . . ?
H13A C13 H13B 108.2 . . ?
C15 C14 C13 110.2(3) . . ?
C15 C14 H14A 109.6 . . ?
C13 C14 H14A 109.6 . . ?
C15 C14 H14B 109.6 . . ?
C13 C14 H14B 109.6 . . ?
H14A C14 H14B 108.1 . . ?
C16 C15 C14 111.2(3) . . ?
C16 C15 H15A 109.4 . . ?
C14 C15 H15A 109.4 . . ?
C16 C15 H15B 109.4 . . ?
C14 C15 H15B 109.4 . . ?
H15A C15 H15B 108.0 . . ?
C15 C16 C17 112.1(3) . . ?
C15 C16 H16A 109.2 . . ?
C17 C16 H16A 109.2 . . ?
C15 C16 H16B 109.2 . . ?
C17 C16 H16B 109.2 . . ?
H16A C16 H16B 107.9 . . ?
C16 C17 C12 109.5(2) . . ?
C16 C17 H17A 109.8 . . ?
C12 C17 H17A 109.8 . . ?
C16 C17 H17B 109.8 . . ?
C12 C17 H17B 109.8 . . ?
H17A C17 H17B 108.2 . . ?
C23 C18 C19 109.2(11) . . ?
C23 C18 P1 115.1(5) . . ?
C19 C18 P1 113.8(10) . . ?
C23 C18 H18 106.0 . . ?
C19 C18 H18 106.0 . . ?
P1 C18 H18 106.0 . . ?
C20 C19 C18 109.9(15) . . ?
C20 C19 H19A 109.7 . . ?
C18 C19 H19A 109.7 . . ?
C20 C19 H19B 109.7 . . ?
C18 C19 H19B 109.7 . . ?
H19A C19 H19B 108.2 . . ?
C19 C20 C21 111.7(11) . . ?
C19 C20 H20A 109.3 . . ?
C21 C20 H20A 109.3 . . ?
C19 C20 H20B 109.3 . . ?
C21 C20 H20B 109.3 . . ?
H20A C20 H20B 107.9 . . ?
C22 C21 C20 109.6(8) . . ?
C22 C21 H21A 109.7 . . ?
C20 C21 H21A 109.7 . . ?
C22 C21 H21B 109.7 . . ?
C20 C21 H21B 109.7 . . ?
H21A C21 H21B 108.2 . . ?
C21 C22 C23 115.4(11) . . ?
C21 C22 H22A 108.4 . . ?
C23 C22 H22A 108.4 . . ?
C21 C22 H22B 108.4 . . ?
C23 C22 H22B 108.4 . . ?
H22A C22 H22B 107.5 . . ?
C18 C23 C22 107.3(8) . . ?
C18 C23 H23A 110.3 . . ?
C22 C23 H23A 110.3 . . ?
C18 C23 H23B 110.3 . . ?
C22 C23 H23B 110.3 . . ?
H23A C23 H23B 108.5 . . ?
C23' C18' C19' 110.8(17) . . ?
C23' C18' P1 117.0(7) . . ?
C19' C18' P1 111.4(18) . . ?
C23' C18' H18' 105.6 . . ?
C19' C18' H18' 105.6 . . ?
P1 C18' H18' 105.6 . . ?
C20' C19' C18' 108(3) . . ?
C20' C19' H19C 110.0 . . ?
C18' C19' H19C 110.0 . . ?
C20' C19' H19D 110.0 . . ?
C18' C19' H19D 110.0 . . ?
H19C C19' H19D 108.4 . . ?
C21' C20' C19' 112.0(17) . . ?
C21' C20' H20C 109.2 . . ?
C19' C20' H20C 109.2 . . ?
C21' C20' H20D 109.2 . . ?
C19' C20' H20D 109.2 . . ?
H20C C20' H20D 107.9 . . ?
C20' C21' C22' 113.9(14) . . ?
C20' C21' H21C 108.8 . . ?
C22' C21' H21C 108.8 . . ?
C20' C21' H21D 108.8 . . ?
C22' C21' H21D 108.8 . . ?
H21C C21' H21D 107.7 . . ?
C23' C22' C21' 104.0(16) . . ?
C23' C22' H22C 111.0 . . ?
C21' C22' H22C 111.0 . . ?
C23' C22' H22D 111.0 . . ?
C21' C22' H22D 111.0 . . ?
H22C C22' H22D 109.0 . . ?
C22' C23' C18' 114.7(13) . . ?
C22' C23' H23C 108.6 . . ?
C18' C23' H23C 108.6 . . ?
C22' C23' H23D 108.6 . . ?
C18' C23' H23D 108.6 . . ?
H23C C23' H23D 107.6 . . ?
C25 C24 C28 106.9(2) . . ?
C25 C24 P1 121.3(2) . . ?
C28 C24 P1 131.6(2) . . ?
C25 C24 Fe1 69.17(14) . . ?
C28 C24 Fe1 69.20(13) . . ?
P1 C24 Fe1 131.30(13) . . ?
C26 C25 C24 108.1(3) . . ?
C26 C25 Fe1 69.70(17) . . ?
C24 C25 Fe1 70.02(15) . . ?
C26 C25 H25 125.9 . . ?
C24 C25 H25 125.9 . . ?
Fe1 C25 H25 125.9 . . ?
C27 C26 C25 108.4(3) . . ?
C27 C26 Fe1 69.90(18) . . ?
C25 C26 Fe1 69.65(16) . . ?
C27 C26 H26 125.8 . . ?
C25 C26 H26 125.8 . . ?
Fe1 C26 H26 125.8 . . ?
C26 C27 C28 108.5(2) . . ?
C26 C27 Fe1 69.88(16) . . ?
C28 C27 Fe1 69.89(15) . . ?
C26 C27 H27 125.8 . . ?
C28 C27 H27 125.8 . . ?
Fe1 C27 H27 125.8 . . ?
C27 C28 C24 108.2(3) . . ?
C27 C28 Fe1 69.73(16) . . ?
C24 C28 Fe1 69.81(14) . . ?
C27 C28 H28 125.9 . . ?
C24 C28 H28 125.9 . . ?
Fe1 C28 H28 125.9 . . ?

loop_
_geom_bond_atom_site_label_1
_geom_bond_atom_site_label_2
_geom_bond_distance
_geom_bond_site_symmetry_2
_geom_bond_publ_flag
Pt1 C11 2.000(3) . ?
Pt1 N1 2.096(2) . ?
Pt1 P1 2.2646(6) . ?
Pt1 Cl1 2.3999(7) . ?
Fe1 C25 2.051(3) . ?
Fe1 C25 2.051(3) 3_666 ?
Fe1 C26 2.052(3) . ?
Fe1 C26 2.052(3) 3_666 ?
Fe1 C27 2.052(3) 3_666 ?
Fe1 C27 2.052(3) . ?
Fe1 C28 2.054(3) 3_666 ?
Fe1 C28 2.054(3) . ?
Fe1 C24 2.062(2) 3_666 ?
Fe1 C24 2.062(2) . ?
P1 C24 1.811(3) . ?
P1 C18' 1.830(12) . ?
P1 C12 1.843(3) . ?
P1 C18 1.897(8) . ?
N1 C1 1.335(4) . ?
N1 C5 1.355(4) . ?
C1 C2 1.387(4) . ?
C1 H1 0.9500 . ?
C2 C3 1.373(5) . ?
C2 H2 0.9500 . ?
C3 C4 1.374(5) . ?
C3 H3 0.9500 . ?
C4 C5 1.395(4) . ?
C4 H4 0.9500 . ?
C5 C6 1.467(4) . ?
C6 C7 1.395(4) . ?
C6 C11 1.416(4) . ?
C7 C8 1.389(5) . ?
C7 H7 0.9500 . ?
C8 C9 1.379(5) . ?
C8 H8 0.9500 . ?
C9 C10 1.393(4) . ?
C9 H9 0.9500 . ?
C10 C11 1.407(4) . ?
C10 H10 0.9500 . ?
C12 C17 1.537(4) . ?
C12 C13 1.542(4) . ?
C12 H12 1.0000 . ?
C13 C14 1.533(5) . ?
C13 H13A 0.9900 . ?
C13 H13B 0.9900 . ?
C14 C15 1.521(5) . ?
C14 H14A 0.9900 . ?
C14 H14B 0.9900 . ?
C15 C16 1.513(5) . ?
C15 H15A 0.9900 . ?
C15 H15B 0.9900 . ?
C16 C17 1.529(4) . ?
C16 H16A 0.9900 . ?
C16 H16B 0.9900 . ?
C17 H17A 0.9900 . ?
C17 H17B 0.9900 . ?
C18 C23 1.525(9) . ?
C18 C19 1.53(3) . ?
C18 H18 1.0000 . ?
C19 C20 1.53(3) . ?
C19 H19A 0.9900 . ?
C19 H19B 0.9900 . ?
C20 C21 1.515(9) . ?
C20 H20A 0.9900 . ?
C20 H20B 0.9900 . ?
C21 C22 1.44(2) . ?
C21 H21A 0.9900 . ?
C21 H21B 0.9900 . ?
C22 C23 1.549(14) . ?
C22 H22A 0.9900 . ?
C22 H22B 0.9900 . ?
C23 H23A 0.9900 . ?
C23 H23B 0.9900 . ?
C18' C23' 1.524(14) . ?
C18' C19' 1.57(5) . ?
C18' H18' 1.0000 . ?
C19' C20' 1.54(5) . ?
C19' H19C 0.9900 . ?
C19' H19D 0.9900 . ?
C20' C21' 1.48(2) . ?
C20' H20C 0.9900 . ?
C20' H20D 0.9900 . ?
C21' C22' 1.68(3) . ?
C21' H21C 0.9900 . ?
C21' H21D 0.9900 . ?
C22' C23' 1.51(3) . ?
C22' H22C 0.9900 . ?
C22' H22D 0.9900 . ?
C23' H23C 0.9900 . ?
C23' H23D 0.9900 . ?
C24 C25 1.434(4) . ?
C24 C28 1.441(3) . ?
C25 C26 1.425(4) . ?
C25 H25 1.0000 . ?
C26 C27 1.411(5) . ?
C26 H26 1.0000 . ?
C27 C28 1.417(4) . ?
C27 H27 1.0000 . ?
C28 H28 1.0000 . ?

loop_
_geom_torsion_atom_site_label_1
_geom_torsion_atom_site_label_2
_geom_torsion_atom_site_label_3
_geom_torsion_atom_site_label_4
_geom_torsion
_geom_torsion_site_symmetry_1
_geom_torsion_site_symmetry_2
_geom_torsion_site_symmetry_3
_geom_torsion_site_symmetry_4
_geom_torsion_publ_flag
C5 N1 C1 C2 0.6(6) . . . . ?
Pt1 N1 C1 C2 176.5(3) . . . . ?
N1 C1 C2 C3 -1.8(7) . . . . ?
C1 C2 C3 C4 1.4(7) . . . . ?
C2 C3 C4 C5 0.1(6) . . . . ?
C1 N1 C5 C4 0.9(5) . . . . ?
Pt1 N1 C5 C4 -175.4(2) . . . . ?
C1 N1 C5 C6 -174.5(3) . . . . ?
Pt1 N1 C5 C6 9.2(3) . . . . ?
C3 C4 C5 N1 -1.3(5) . . . . ?
C3 C4 C5 C6 173.6(3) . . . . ?
N1 C5 C6 C7 170.3(3) . . . . ?
C4 C5 C6 C7 -4.9(5) . . . . ?
N1 C5 C6 C11 -3.7(4) . . . . ?
C4 C5 C6 C11 -178.9(3) . . . . ?
C11 C6 C7 C8 2.1(4) . . . . ?
C5 C6 C7 C8 -171.6(3) . . . . ?
C6 C7 C8 C9 1.9(5) . . . . ?
C7 C8 C9 C10 -2.9(5) . . . . ?
C8 C9 C10 C11 0.0(5) . . . . ?
C9 C10 C11 C6 3.7(4) . . . . ?
C9 C10 C11 Pt1 175.5(2) . . . . ?
C7 C6 C11 C10 -4.8(4) . . . . ?
C5 C6 C11 C10 169.2(2) . . . . ?
C7 C6 C11 Pt1 -177.8(2) . . . . ?
C5 C6 C11 Pt1 -3.9(3) . . . . ?
C24 P1 C12 C17 46.5(2) . . . . ?
C18' P1 C12 C17 -65.5(4) . . . . ?
C18 P1 C12 C17 -63.5(3) . . . . ?
Pt1 P1 C12 C17 169.51(18) . . . . ?
C24 P1 C12 C13 174.9(2) . . . . ?
C18' P1 C12 C13 62.9(4) . . . . ?
C18 P1 C12 C13 64.9(3) . . . . ?
Pt1 P1 C12 C13 -62.1(2) . . . . ?
C17 C12 C13 C14 -59.9(3) . . . . ?
P1 C12 C13 C14 166.8(2) . . . . ?
C12 C13 C14 C15 58.6(4) . . . . ?
C13 C14 C15 C16 -56.5(4) . . . . ?
C14 C15 C16 C17 55.9(4) . . . . ?
C15 C16 C17 C12 -56.4(3) . . . . ?
C13 C12 C17 C16 58.1(3) . . . . ?
P1 C12 C17 C16 -173.2(2) . . . . ?
C24 P1 C18 C23 -66.9(5) . . . . ?
C12 P1 C18 C23 48.5(6) . . . . ?
Pt1 P1 C18 C23 174.0(4) . . . . ?
C24 P1 C18 C19 166.0(12) . . . . ?
C12 P1 C18 C19 -78.6(12) . . . . ?
Pt1 P1 C18 C19 46.9(12) . . . . ?
C23 C18 C19 C20 59.9(18) . . . . ?
P1 C18 C19 C20 -170.1(11) . . . . ?
C18 C19 C20 C21 -57.4(19) . . . . ?
C19 C20 C21 C22 54.3(15) . . . . ?
C20 C21 C22 C23 -56.0(14) . . . . ?
C19 C18 C23 C22 -57.8(14) . . . . ?
P1 C18 C23 C22 172.8(8) . . . . ?
C21 C22 C23 C18 58.6(14) . . . . ?
C24 P1 C18' C23' 13.5(9) . . . . ?
C12 P1 C18' C23' 125.8(8) . . . . ?
Pt1 P1 C18' C23' -116.5(8) . . . . ?
C24 P1 C18' C19' 142.4(17) . . . . ?
C12 P1 C18' C19' -105.3(18) . . . . ?
Pt1 P1 C18' C19' 12.4(19) . . . . ?
C23' C18' C19' C20' -57(3) . . . . ?
P1 C18' C19' C20' 170.9(16) . . . . ?
C18' C19' C20' C21' 57(3) . . . . ?
C19' C20' C21' C22' -57(2) . . . . ?
C20' C21' C22' C23' 54(2) . . . . ?
C21' C22' C23' C18' -55.8(19) . . . . ?
C19' C18' C23' C22' 62(2) . . . . ?
P1 C18' C23' C22' -168.8(13) . . . . ?
C18' P1 C24 C25 -120.0(4) . . . . ?
C12 P1 C24 C25 136.6(2) . . . . ?
C18 P1 C24 C25 -105.8(3) . . . . ?
Pt1 P1 C24 C25 14.4(2) . . . . ?
C18' P1 C24 C28 52.7(5) . . . . ?
C12 P1 C24 C28 -50.7(3) . . . . ?
C18 P1 C24 C28 66.9(3) . . . . ?
Pt1 P1 C24 C28 -172.9(2) . . . . ?
C18' P1 C24 Fe1 151.1(4) . . . . ?
C12 P1 C24 Fe1 47.8(2) . . . . ?
C18 P1 C24 Fe1 165.4(3) . . . . ?
Pt1 P1 C24 Fe1 -74.5(2) . . . . ?
C28 C24 C25 C26 -0.3(3) . . . . ?
P1 C24 C25 C26 173.95(18) . . . . ?
Fe1 C24 C25 C26 -59.53(18) . . . . ?
C28 C24 C25 Fe1 59.18(16) . . . . ?
P1 C24 C25 Fe1 -126.53(17) . . . . ?
C24 C25 C26 C27 0.3(3) . . . . ?
Fe1 C25 C26 C27 -59.38(19) . . . . ?
C24 C25 C26 Fe1 59.72(17) . . . . ?
C25 C26 C27 C28 -0.2(3) . . . . ?
Fe1 C26 C27 C28 -59.43(18) . . . . ?
C25 C26 C27 Fe1 59.22(18) . . . . ?
C26 C27 C28 C24 0.0(3) . . . . ?
Fe1 C27 C28 C24 -59.43(17) . . . . ?
C26 C27 C28 Fe1 59.43(19) . . . . ?
C25 C24 C28 C27 0.2(3) . . . . ?
P1 C24 C28 C27 -173.3(2) . . . . ?
Fe1 C24 C28 C27 59.39(18) . . . . ?
C25 C24 C28 Fe1 -59.17(17) . . . . ?
P1 C24 C28 Fe1 127.4(2) . . . . ?
